data_7224405
loop_
_publ_author_name
'Puttreddy, Rakesh'
'Beyeh, Ngong Kodiah'
'Rissanen, Kari'

_publ_section_title
;
 Conformational changes in Cmethyl-resorcinarene pyridine N-oxide
 inclusion complexes in the solid state
;
_journal_issue 26
_journal_name_full CrystEngComm
_journal_page_first 4971
_journal_paper_doi 10.1039/C6CE00240D
_journal_volume 18
_journal_year 2016
_chemical_formula_moiety '2(C6 H7 N O2), C32 H32 O8'
_chemical_formula_sum 'C44 H46 N2 O12'
_chemical_formula_weight 794.83
_chemical_name_systematic
;
 ?
;
_space_group_crystal_system monoclinic
_space_group_IT_number 15
_space_group_name_Hall '-C 2yc'
_space_group_name_H-M_alt 'C 1 2/c 1'
_symmetry_space_group_name_Hall '-C 2yc'
_symmetry_space_group_name_H-M 'C 1 2/c 1'
_atom_sites_solution_hydrogens geom
_audit_creation_date 2016-01-06
_audit_creation_method
;
Olex2 1.2
(compiled 2015.09.30 svn.r3233 for OlexSys, GUI svn.r5103)
;
_audit_update_record
;
2016-01-28 deposited with the CCDC.
2016-02-26 downloaded from the CCDC.
;
_cell_angle_alpha 90
_cell_angle_beta 102.6411(18)
_cell_angle_gamma 90
_cell_formula_units_Z 4
_cell_length_a 18.6065(3)
_cell_length_b 14.6623(3)
_cell_length_c 14.2271(3)
_cell_measurement_reflns_used 9711
_cell_measurement_temperature 123.0
_cell_measurement_theta_max 73.1520
_cell_measurement_theta_min 3.8470
_cell_volume 3787.27(13)
_computing_cell_refinement
;
CrysAlisPro, Agilent Technologies,
Version 1.171.37.35 (release 13-08-2014 CrysAlis171 .NET)
(compiled Aug 13 2014,18:06:01)
;
_computing_data_collection
;
CrysAlisPro, Agilent Technologies,
Version 1.171.37.35 (release 13-08-2014 CrysAlis171 .NET)
(compiled Aug 13 2014,18:06:01)
;
_computing_data_reduction
;
CrysAlisPro, Agilent Technologies,
Version 1.171.37.35 (release 13-08-2014 CrysAlis171 .NET)
(compiled Aug 13 2014,18:06:01)
;
_computing_molecular_graphics 'Olex2 (Dolomanov et al., 2009)'
_computing_publication_material 'Olex2 (Dolomanov et al., 2009)'
_computing_structure_refinement 'ShelXL (Sheldrick, 2015)'
_computing_structure_solution 'ShelXS (Sheldrick, 2008)'
_diffrn_ambient_environment N~2~
_diffrn_ambient_temperature 123.0
_diffrn_detector 'CCD plate'
_diffrn_detector_area_resol_mean 5.1977
_diffrn_detector_type Atlas
_diffrn_measured_fraction_theta_full 0.999
_diffrn_measured_fraction_theta_max 0.999
_diffrn_measurement_details
;
  1 omega  -49.00   33.00   1.0000    5.0000
omega____ theta____ kappa____ phi______ frames
    -      -41.3676   37.0000   60.0000 82

  2 omega -117.00   -4.00   1.0000    5.0000
omega____ theta____ kappa____ phi______ frames
    -      -41.3676  -19.0000 -120.0000 113

  3 omega    2.00   82.00   1.0000    5.0000
omega____ theta____ kappa____ phi______ frames
    -       41.3676  -99.0000 -180.0000 80

  4 omega   45.00   96.00   1.0000    5.0000
omega____ theta____ kappa____ phi______ frames
    -       41.3676 -125.0000   90.0000 51

  5 omega   23.00  109.00   1.0000   25.0000
omega____ theta____ kappa____ phi______ frames
    -      105.6154  -94.0000  -60.0000 86

  6 omega   33.00  122.00   1.0000   25.0000
omega____ theta____ kappa____ phi______ frames
    -      105.6154 -125.0000 -120.0000 89

  7 omega   95.00  175.00   1.0000   25.0000
omega____ theta____ kappa____ phi______ frames
    -      105.6154  125.0000    0.0000 80

  8 omega   79.00  172.00   1.0000   25.0000
omega____ theta____ kappa____ phi______ frames
    -      105.6154   30.0000 -180.0000 93

  9 omega   30.00   90.00   1.0000   25.0000
omega____ theta____ kappa____ phi______ frames
    -      105.6154  -30.0000   30.0000 60

 10 omega   79.00  176.00   1.0000   25.0000
omega____ theta____ kappa____ phi______ frames
    -      105.6154   30.0000   90.0000 97

 11 omega   31.00   91.00   1.0000   25.0000
omega____ theta____ kappa____ phi______ frames
    -      105.6154  -30.0000  -90.0000 60

 12 omega   29.00  138.00   1.0000   25.0000
omega____ theta____ kappa____ phi______ frames
    -      105.6154  -77.0000   30.0000 109

 13 omega -115.00  -13.00   1.0000    5.0000
omega____ theta____ kappa____ phi______ frames
    -      -41.3676  -57.0000  150.0000 102

 14 omega -118.00   -9.00   1.0000    5.0000
omega____ theta____ kappa____ phi______ frames
    -      -41.3676  -77.0000   60.0000 109

 15 omega    1.00   82.00   1.0000    5.0000
omega____ theta____ kappa____ phi______ frames
    -       41.3676  -99.0000  -90.0000 81

 16 omega   73.00  115.00   1.0000   25.0000
omega____ theta____ kappa____ phi______ frames
    -      105.6154   77.0000    0.0000 42

 17 omega   73.00  178.00   1.0000   25.0000
omega____ theta____ kappa____ phi______ frames
    -      105.6154   77.0000 -150.0000 105

 18 omega   77.00  178.00   1.0000   25.0000
omega____ theta____ kappa____ phi______ frames
    -      105.6154   30.0000  -30.0000 101
;
_diffrn_measurement_device 'four-circle diffractometer'
_diffrn_measurement_device_type 'SuperNova, Dual, Cu at zero, Atlas'
_diffrn_measurement_method '\w scans'
_diffrn_orient_matrix_UB_11 0.0724644000
_diffrn_orient_matrix_UB_12 0.0532513000
_diffrn_orient_matrix_UB_13 0.0079207000
_diffrn_orient_matrix_UB_21 0.0277059000
_diffrn_orient_matrix_UB_22 -0.0361026000
_diffrn_orient_matrix_UB_23 0.1032738000
_diffrn_orient_matrix_UB_31 0.0345185000
_diffrn_orient_matrix_UB_32 -0.0828924000
_diffrn_orient_matrix_UB_33 -0.0399762000
_diffrn_radiation_monochromator mirror
_diffrn_radiation_probe x-ray
_diffrn_radiation_type CuK\a
_diffrn_radiation_wavelength 1.54184
_diffrn_reflns_av_R_equivalents 0.0289
_diffrn_reflns_av_unetI/netI 0.0194
_diffrn_reflns_Laue_measured_fraction_full 0.999
_diffrn_reflns_Laue_measured_fraction_max 0.999
_diffrn_reflns_limit_h_max 22
_diffrn_reflns_limit_h_min -22
_diffrn_reflns_limit_k_max 16
_diffrn_reflns_limit_k_min -17
_diffrn_reflns_limit_l_max 16
_diffrn_reflns_limit_l_min -16
_diffrn_reflns_number 16391
_diffrn_reflns_point_group_measured_fraction_full 0.999
_diffrn_reflns_point_group_measured_fraction_max 0.999
_diffrn_reflns_theta_full 66.750
_diffrn_reflns_theta_max 66.744
_diffrn_reflns_theta_min 3.875
_diffrn_source 'sealed X-ray tube'
_diffrn_source_type 'SuperNova (Cu) X-ray Source'
_exptl_absorpt_coefficient_mu 0.843
_exptl_absorpt_correction_T_max 1.00000
_exptl_absorpt_correction_T_min 0.91492
_exptl_absorpt_correction_type gaussian
_exptl_absorpt_process_details
;
CrysAlisPro, Agilent Technologies,
Version 1.171.37.35 (release 13-08-2014 CrysAlis171 .NET)
(compiled Aug 13 2014,18:06:01)
Empirical absorption correction using spherical harmonics,
 implemented in SCALE3 ABSPACK scaling algorithm.
Empirical absorption correction using spherical harmonics,
 implemented in SCALE3 ABSPACK scaling algorithm.
;
_exptl_crystal_density_diffrn 1.394
_exptl_crystal_F_000 1680
_exptl_crystal_size_max 0.1322
_exptl_crystal_size_mid 0.0824
_exptl_crystal_size_min 0.064
_refine_diff_density_max 0.194
_refine_diff_density_min -0.244
_refine_diff_density_rms 0.048
_refine_ls_extinction_method none
_refine_ls_goodness_of_fit_ref 1.050
_refine_ls_hydrogen_treatment constr
_refine_ls_matrix_type full
_refine_ls_number_parameters 269
_refine_ls_number_reflns 3356
_refine_ls_number_restraints 0
_refine_ls_restrained_S_all 1.050
_refine_ls_R_factor_all 0.0352
_refine_ls_R_factor_gt 0.0324
_refine_ls_shift/su_max 0.001
_refine_ls_shift/su_mean 0.000
_refine_ls_structure_factor_coef Fsqd
_refine_ls_weighting_details 'w=1/[\s^2^(Fo^2^)+(0.0432P)^2^+2.5663P] where P=(Fo^2^+2Fc^2^)/3'
_refine_ls_weighting_scheme calc
_refine_ls_wR_factor_gt 0.0816
_refine_ls_wR_factor_ref 0.0839
_reflns_Friedel_coverage 0.000
_reflns_number_gt 3081
_reflns_number_total 3356
_reflns_threshold_expression 'I > 2\s(I)'
_cod_data_source_file c6ce00240d2.cif
_cod_data_source_block 4MeOPyNO_1
_cod_depositor_comments 'Adding full bibliography for 7224402--7224408.cif.'
_cod_original_cell_volume 3787.28(13)
_cod_database_code 7224405
_shelxl_version_number 2013-4
_chemical_oxdiff_formula 'C20 H20 N4 O9'
_shelx_space_group_comment
;
The symmetry employed for this shelxl refinement is uniquely defined
by the following loop, which should always be used as a source of
symmetry information in preference to the above space-group names.
They are only intended as comments.
;
_reflns_odcompleteness_completeness 99.86
_reflns_odcompleteness_iscentric 1
_reflns_odcompleteness_theta 66.97
_olex2_refinement_description
;
1. Fixed Uiso
 At 1.2 times of:
  All C(H) groups
 At 1.5 times of:
  All C(H,H,H) groups, All O(H) groups
2.a Ternary CH refined with riding coordinates:
 C7(H7), C14(H14)
2.b Aromatic/amide H refined with riding coordinates:
 C1A(H1A), C2(H2), C2A(H2A), C4A(H4A), C5(H5), C5A(H5A), C9(H9), C12(H12)
2.c Idealised Me refined as rotating group:
 C6A(H6AA,H6AB,H6AC), C15(H15A,H15B,H15C), C16(H16A,H16B,H16C)
2.d Idealised tetrahedral OH refined as rotating group:
 O4(H4), O6(H6), O11(H11), O13(H13)
;
_olex2_submission_special_instructions 'No special instructions were received'

loop_
_space_group_symop_operation_xyz
'x, y, z'
'-x, y, -z+1/2'
'x+1/2, y+1/2, z'
'-x+1/2, y+1/2, -z+1/2'
'-x, -y, -z'
'x, -y, z-1/2'
'-x+1/2, -y+1/2, -z'
'x+1/2, -y+1/2, z-1/2'

loop_
_atom_site_label
_atom_site_type_symbol
_atom_site_fract_x
_atom_site_fract_y
_atom_site_fract_z
_atom_site_U_iso_or_equiv
_atom_site_adp_type
_atom_site_occupancy
_atom_site_site_symmetry_order
_atom_site_calc_flag
_atom_site_refinement_flags_posn
O1A O 0.40201(5) 0.00077(6) 0.15499(7) 0.0236(2) Uani 1 1 d .
O2A O 0.33203(6) -0.35424(6) 0.07220(7) 0.0267(2) Uani 1 1 d .
O4 O 0.66658(5) 0.12625(6) 0.26389(6) 0.0201(2) Uani 1 1 d .
H4 H 0.6485 0.0797 0.2843 0.030 Uiso 1 1 calc GR
O6 O 0.43956(5) 0.11403(6) 0.02904(6) 0.0202(2) Uani 1 1 d .
H6 H 0.4306 0.0712 0.0640 0.030 Uiso 1 1 calc GR
O11 O 0.69078(4) 0.35154(6) 0.63582(6) 0.0183(2) Uani 1 1 d .
H11 H 0.7347 0.3540 0.6668 0.028 Uiso 1 1 calc GR
O13 O 0.81423(4) 0.37005(6) 0.37437(6) 0.0193(2) Uani 1 1 d .
H13 H 0.8507 0.3707 0.4212 0.029 Uiso 1 1 calc GR
N1A N 0.38411(5) -0.08700(7) 0.13673(7) 0.0184(2) Uani 1 1 d .
C1 C 0.50463(6) 0.25554(8) 0.05713(8) 0.0150(2) Uani 1 1 d .
C1A C 0.39682(7) -0.14795(9) 0.20882(9) 0.0226(3) Uani 1 1 d .
H1A H 0.4179 -0.1279 0.2724 0.027 Uiso 1 1 calc R
C2 C 0.56526(6) 0.30278(8) 0.10967(8) 0.0149(2) Uani 1 1 d .
H2 H 0.5693 0.3659 0.0966 0.018 Uiso 1 1 calc R
C2A C 0.37992(8) -0.23894(9) 0.19275(9) 0.0239(3) Uani 1 1 d .
H2A H 0.3887 -0.2812 0.2446 0.029 Uiso 1 1 calc R
C3 C 0.62060(6) 0.26322(8) 0.18040(8) 0.0148(2) Uani 1 1 d .
C3A C 0.34980(7) -0.26782(9) 0.09927(9) 0.0208(3) Uani 1 1 d .
C4 C 0.61294(6) 0.17016(8) 0.19741(8) 0.0161(2) Uani 1 1 d .
C4A C 0.33582(7) -0.20274(9) 0.02590(9) 0.0214(3) Uani 1 1 d .
H4A H 0.3142 -0.2207 -0.0382 0.026 Uiso 1 1 calc R
C5 C 0.55308(6) 0.12050(8) 0.14701(8) 0.0170(3) Uani 1 1 d .
H5 H 0.5491 0.0573 0.1597 0.020 Uiso 1 1 calc R
C5A C 0.35314(7) -0.11338(9) 0.04602(9) 0.0209(3) Uani 1 1 d .
H5A H 0.3433 -0.0694 -0.0042 0.025 Uiso 1 1 calc R
C6 C 0.49915(6) 0.16324(8) 0.07812(8) 0.0159(2) Uani 1 1 d .
C6A C 0.34257(9) -0.42365(10) 0.14485(11) 0.0329(3) Uani 1 1 d .
H6AA H 0.3108 -0.4113 0.1899 0.049 Uiso 1 1 calc GR
H6AB H 0.3942 -0.4239 0.1798 0.049 Uiso 1 1 calc GR
H6AC H 0.3300 -0.4832 0.1145 0.049 Uiso 1 1 calc GR
C7 C 0.68692(6) 0.31706(8) 0.23523(8) 0.0157(2) Uani 1 1 d .
H7 H 0.7315 0.2798 0.2330 0.019 Uiso 1 1 calc R
C8 C 0.68650(6) 0.33025(8) 0.34165(8) 0.0154(2) Uani 1 1 d .
C9 C 0.62398(6) 0.31607(8) 0.37884(8) 0.0156(2) Uani 1 1 d .
H9 H 0.5793 0.3005 0.3351 0.019 Uiso 1 1 calc R
C10 C 0.62308(6) 0.32342(8) 0.47620(8) 0.0157(2) Uani 1 1 d .
C11 C 0.68920(7) 0.34805(8) 0.53918(8) 0.0156(2) Uani 1 1 d .
C12 C 0.75186(6) 0.36606(8) 0.50466(8) 0.0162(2) Uani 1 1 d .
H12 H 0.7956 0.3856 0.5478 0.019 Uiso 1 1 calc R
C13 C 0.75106(6) 0.35572(8) 0.40737(9) 0.0155(2) Uani 1 1 d .
C14 C 0.55570(6) 0.30142(8) 0.51691(8) 0.0158(2) Uani 1 1 d .
H14 H 0.5720 0.2564 0.5701 0.019 Uiso 1 1 calc R
C15 C 0.52823(7) 0.38570(9) 0.56216(10) 0.0237(3) Uani 1 1 d .
H15A H 0.5138 0.4329 0.5129 0.036 Uiso 1 1 calc GR
H15B H 0.5676 0.4090 0.6139 0.036 Uiso 1 1 calc GR
H15C H 0.4856 0.3691 0.5886 0.036 Uiso 1 1 calc GR
C16 C 0.69689(7) 0.40899(9) 0.18760(9) 0.0194(3) Uani 1 1 d .
H16A H 0.6991 0.3989 0.1202 0.029 Uiso 1 1 calc GR
H16B H 0.7427 0.4377 0.2219 0.029 Uiso 1 1 calc GR
H16C H 0.6552 0.4490 0.1904 0.029 Uiso 1 1 calc GR

loop_
_atom_site_aniso_label
_atom_site_aniso_U_11
_atom_site_aniso_U_22
_atom_site_aniso_U_33
_atom_site_aniso_U_23
_atom_site_aniso_U_13
_atom_site_aniso_U_12
O1A 0.0290(5) 0.0150(4) 0.0274(5) -0.0031(4) 0.0076(4) -0.0045(4)
O2A 0.0377(5) 0.0182(5) 0.0247(5) -0.0027(4) 0.0078(4) -0.0052(4)
O4 0.0170(4) 0.0184(4) 0.0211(4) 0.0052(3) -0.0038(3) -0.0010(3)
O6 0.0172(4) 0.0187(5) 0.0212(4) 0.0031(3) -0.0036(3) -0.0045(3)
O11 0.0153(4) 0.0252(5) 0.0128(4) -0.0014(3) -0.0009(3) -0.0010(3)
O13 0.0129(4) 0.0261(5) 0.0175(4) -0.0001(3) 0.0006(3) -0.0023(3)
N1A 0.0187(5) 0.0162(5) 0.0214(5) -0.0019(4) 0.0066(4) -0.0021(4)
C1 0.0139(6) 0.0184(6) 0.0131(5) -0.0003(4) 0.0040(4) 0.0015(4)
C1A 0.0265(6) 0.0236(7) 0.0177(6) -0.0010(5) 0.0049(5) -0.0032(5)
C2 0.0158(6) 0.0149(6) 0.0148(6) -0.0002(4) 0.0050(4) 0.0002(4)
C2A 0.0312(7) 0.0216(7) 0.0194(6) 0.0022(5) 0.0068(5) -0.0022(5)
C3 0.0135(5) 0.0184(6) 0.0128(5) -0.0011(4) 0.0034(4) -0.0005(4)
C3A 0.0218(6) 0.0194(6) 0.0232(6) -0.0022(5) 0.0094(5) -0.0022(5)
C4 0.0141(6) 0.0199(6) 0.0136(5) 0.0017(4) 0.0015(4) 0.0023(5)
C4A 0.0239(6) 0.0233(7) 0.0177(6) -0.0031(5) 0.0059(5) -0.0001(5)
C5 0.0174(6) 0.0153(6) 0.0179(6) 0.0017(4) 0.0030(5) -0.0008(4)
C5A 0.0227(6) 0.0224(6) 0.0184(6) 0.0014(5) 0.0063(5) 0.0015(5)
C6 0.0133(5) 0.0195(6) 0.0147(6) -0.0016(4) 0.0022(4) -0.0017(4)
C6A 0.0495(9) 0.0197(7) 0.0320(8) 0.0014(6) 0.0141(7) -0.0062(6)
C7 0.0135(5) 0.0176(6) 0.0152(6) 0.0000(4) 0.0016(4) -0.0003(4)
C8 0.0169(6) 0.0127(5) 0.0154(6) 0.0008(4) 0.0011(5) 0.0007(4)
C9 0.0142(5) 0.0146(6) 0.0161(6) 0.0001(4) -0.0009(4) -0.0001(4)
C10 0.0153(6) 0.0136(6) 0.0167(6) 0.0007(4) 0.0007(4) 0.0011(4)
C11 0.0182(6) 0.0135(6) 0.0138(6) 0.0003(4) 0.0009(4) 0.0013(4)
C12 0.0145(6) 0.0148(6) 0.0170(6) -0.0008(4) -0.0016(4) -0.0010(4)
C13 0.0143(6) 0.0140(6) 0.0178(6) 0.0020(4) 0.0024(5) 0.0011(4)
C14 0.0155(6) 0.0172(6) 0.0137(6) -0.0004(4) 0.0008(4) 0.0007(4)
C15 0.0183(6) 0.0251(7) 0.0253(7) -0.0091(5) -0.0007(5) 0.0016(5)
C16 0.0192(6) 0.0207(6) 0.0170(6) 0.0006(5) 0.0009(5) -0.0049(5)

loop_
_atom_type_symbol
_atom_type_description
_atom_type_scat_dispersion_real
_atom_type_scat_dispersion_imag
_atom_type_scat_source
C C 0.0181 0.0091 'International Tables Vol C Tables 4.2.6.8 and 6.1.1.4'
H H 0.0000 0.0000 'International Tables Vol C Tables 4.2.6.8 and 6.1.1.4'
N N 0.0311 0.0180 'International Tables Vol C Tables 4.2.6.8 and 6.1.1.4'
O O 0.0492 0.0322 'International Tables Vol C Tables 4.2.6.8 and 6.1.1.4'

loop_
_exptl_crystal_face_index_h
_exptl_crystal_face_index_k
_exptl_crystal_face_index_l
_exptl_crystal_face_perp_dist
_exptl_oxdiff_crystal_face_indexfrac_h
_exptl_oxdiff_crystal_face_indexfrac_k
_exptl_oxdiff_crystal_face_indexfrac_l
_exptl_oxdiff_crystal_face_x
_exptl_oxdiff_crystal_face_y
_exptl_oxdiff_crystal_face_z
-5 7 6 0.0306 -5.0000 7.0001 6.0000 0.0580 0.2284 -0.9927
5 -7 -6 0.0334 5.0000 -7.0001 -6.0000 -0.0580 -0.2284 0.9927
6 -4 6 0.0601 6.0001 -3.9999 6.0000 0.2693 0.9303 0.2988
-7 4 -5 0.0618 -7.0001 4.0000 -5.0000 -0.3339 -0.8547 -0.3733
9 5 -4 0.0525 9.0000 4.9998 -4.0000 0.8867 -0.3443 0.0561
-10 -5 4 0.0263 -10.0001 -4.9998 4.0001 -0.9592 0.3165 -0.0906
6 -7 -4 0.0328 6.0001 -7.0000 -4.0000 0.0303 0.0059 0.9473
-5 8 4 0.0362 -5.0001 8.0000 4.0000 0.0954 -0.0143 -0.9956
3 9 0 0.0441 3.0000 8.9999 -0.0000 0.6966 -0.2418 -0.6425
-2 -6 -7 0.0359 -2.0000 -6.0000 -7.0000 -0.5199 -0.5617 0.7081

loop_
_geom_angle_atom_site_label_1
_geom_angle_atom_site_label_2
_geom_angle_atom_site_label_3
_geom_angle
_geom_angle_site_symmetry_1
_geom_angle_site_symmetry_3
C3A O2A C6A 118.45(11) . .
C4 O4 H4 109.5 . .
C6 O6 H6 109.5 . .
C11 O11 H11 109.5 . .
C13 O13 H13 109.5 . .
O1A N1A C1A 119.77(10) . .
O1A N1A C5A 119.76(10) . .
C1A N1A C5A 120.46(11) . .
C2 C1 C6 117.13(11) . .
C2 C1 C14 122.74(11) . 2_655
C6 C1 C14 120.07(10) . 2_655
N1A C1A H1A 119.3 . .
N1A C1A C2A 121.48(12) . .
C2A C1A H1A 119.3 . .
C1 C2 H2 117.9 . .
C1 C2 C3 124.19(11) . .
C3 C2 H2 117.9 . .
C1A C2A H2A 120.6 . .
C1A C2A C3A 118.86(12) . .
C3A C2A H2A 120.6 . .
C2 C3 C7 122.58(11) . .
C4 C3 C2 116.25(10) . .
C4 C3 C7 121.16(10) . .
O2A C3A C2A 125.66(12) . .
O2A C3A C4A 115.86(11) . .
C2A C3A C4A 118.48(12) . .
O4 C4 C3 119.32(10) . .
O4 C4 C5 119.21(11) . .
C5 C4 C3 121.46(11) . .
C3A C4A H4A 119.9 . .
C5A C4A C3A 120.18(12) . .
C5A C4A H4A 119.9 . .
C4 C5 H5 120.0 . .
C6 C5 C4 120.04(11) . .
C6 C5 H5 120.0 . .
N1A C5A C4A 120.50(12) . .
N1A C5A H5A 119.8 . .
C4A C5A H5A 119.8 . .
O6 C6 C1 119.22(10) . .
O6 C6 C5 119.87(11) . .
C5 C6 C1 120.91(11) . .
O2A C6A H6AA 109.5 . .
O2A C6A H6AB 109.5 . .
O2A C6A H6AC 109.5 . .
H6AA C6A H6AB 109.5 . .
H6AA C6A H6AC 109.5 . .
H6AB C6A H6AC 109.5 . .
C3 C7 H7 106.5 . .
C3 C7 C8 113.13(10) . .
C3 C7 C16 112.94(10) . .
C8 C7 H7 106.5 . .
C8 C7 C16 110.67(10) . .
C16 C7 H7 106.5 . .
C9 C8 C7 122.84(10) . .
C9 C8 C13 116.79(11) . .
C13 C8 C7 120.35(10) . .
C8 C9 H9 118.0 . .
C10 C9 C8 123.92(11) . .
C10 C9 H9 118.0 . .
C9 C10 C11 117.10(11) . .
C9 C10 C14 123.41(10) . .
C11 C10 C14 119.41(10) . .
O11 C11 C10 118.31(11) . .
O11 C11 C12 120.91(10) . .
C12 C11 C10 120.76(11) . .
C11 C12 H12 119.8 . .
C11 C12 C13 120.38(10) . .
C13 C12 H12 119.8 . .
O13 C13 C8 119.02(10) . .
O13 C13 C12 120.01(10) . .
C12 C13 C8 120.97(11) . .
C1 C14 C10 111.99(9) 2_655 .
C1 C14 H14 106.8 2_655 .
C1 C14 C15 112.64(10) 2_655 .
C10 C14 H14 106.8 . .
C10 C14 C15 111.49(10) . .
C15 C14 H14 106.8 . .
C14 C15 H15A 109.5 . .
C14 C15 H15B 109.5 . .
C14 C15 H15C 109.5 . .
H15A C15 H15B 109.5 . .
H15A C15 H15C 109.5 . .
H15B C15 H15C 109.5 . .
C7 C16 H16A 109.5 . .
C7 C16 H16B 109.5 . .
C7 C16 H16C 109.5 . .
H16A C16 H16B 109.5 . .
H16A C16 H16C 109.5 . .
H16B C16 H16C 109.5 . .

loop_
_geom_bond_atom_site_label_1
_geom_bond_atom_site_label_2
_geom_bond_distance
_geom_bond_site_symmetry_2
O1A N1A 1.3405(13) .
O2A C3A 1.3445(16) .
O2A C6A 1.4331(17) .
O4 H4 0.8400 .
O4 C4 1.3754(14) .
O6 H6 0.8400 .
O6 C6 1.3780(14) .
O11 H11 0.8400 .
O11 C11 1.3697(14) .
O13 H13 0.8400 .
O13 C13 1.3740(14) .
N1A C1A 1.3418(17) .
N1A C5A 1.3497(17) .
C1 C2 1.3936(16) .
C1 C6 1.3943(17) .
C1 C14 1.5181(16) 2_655
C1A H1A 0.9500 .
C1A C2A 1.3783(19) .
C2 H2 0.9500 .
C2 C3 1.3984(16) .
C2A H2A 0.9500 .
C2A C3A 1.3914(18) .
C3 C4 1.3985(17) .
C3 C7 1.5274(16) .
C3A C4A 1.3960(18) .
C4 C5 1.3913(17) .
C4A H4A 0.9500 .
C4A C5A 1.3645(19) .
C5 H5 0.9500 .
C5 C6 1.3891(17) .
C5A H5A 0.9500 .
C6A H6AA 0.9800 .
C6A H6AB 0.9800 .
C6A H6AC 0.9800 .
C7 H7 1.0000 .
C7 C8 1.5280(16) .
C7 C16 1.5380(17) .
C8 C9 1.3949(17) .
C8 C13 1.4017(16) .
C9 H9 0.9500 .
C9 C10 1.3932(17) .
C10 C11 1.4016(16) .
C10 C14 1.5261(16) .
C11 C12 1.3859(17) .
C12 H12 0.9500 .
C12 C13 1.3892(17) .
C14 C1 1.5182(16) 2_655
C14 H14 1.0000 .
C14 C15 1.5320(17) .
C15 H15A 0.9800 .
C15 H15B 0.9800 .
C15 H15C 0.9800 .
C16 H16A 0.9800 .
C16 H16B 0.9800 .
C16 H16C 0.9800 .

loop_
_geom_hbond_atom_site_label_D
_geom_hbond_atom_site_label_H
_geom_hbond_atom_site_label_A
_geom_hbond_distance_DH
_geom_hbond_distance_HA
_geom_hbond_distance_DA
_geom_hbond_angle_DHA
_geom_hbond_site_symmetry_A
O11 H11 O4 0.84 1.91 2.7439(11) 173.7 7_656
O13 H13 O6 0.84 2.01 2.8440(12) 173.9 8_556
C15 H15B O11 0.98 2.40 3.0182(15) 120.8 .
